data_4130571
loop_
_publ_author_name
'Ford, David D.'
'Lehnherr, Dan'
'Kennedy, C. Rose'
'Jacobsen, Eric N.'

_publ_section_title
;
 On- and Off-Cycle Catalyst Cooperativity in Anion-Binding Catalysis.
;
_journal_issue 25
_journal_name_full 'Journal of the American Chemical Society'
_journal_page_first 7860
_journal_page_last 7863
_journal_paper_doi 10.1021/jacs.6b04686
_journal_volume 138
_journal_year 2016
_chemical_absolute_configuration ad
_chemical_formula_sum 'C56 H66 F14 N6 O2 S2'
_chemical_formula_weight 1185.27
_space_group_IT_number 1
_space_group_name_Hall 'P 1'
_space_group_name_H-M_alt 'P 1'
_symmetry_cell_setting triclinic
_symmetry_space_group_name_Hall 'P 1'
_symmetry_space_group_name_H-M 'P 1'
_atom_sites_solution_hydrogens geom
_atom_sites_solution_primary direct
_atom_sites_solution_secondary difmap
_audit_creation_method SHELXL-97
_cell_angle_alpha 112.9220(10)
_cell_angle_beta 92.3900(10)
_cell_angle_gamma 117.0850(10)
_cell_formula_units_Z 1
_cell_length_a 11.5955(2)
_cell_length_b 11.8094(2)
_cell_length_c 13.3744(2)
_cell_measurement_reflns_used 18857
_cell_measurement_temperature 100(2)
_cell_measurement_theta_max 65.8
_cell_measurement_theta_min 3.72
_cell_volume 1447.26(5)
_computing_cell_refinement 'SAINT 7.46A (Bruker-AXS, 2009)'
_computing_data_collection 'APEX2 v2009.3.0 (Bruker-AXS, 2009)'
_computing_data_reduction 'SAINT 7.46A (Bruker-AXS, 2009)'
_computing_molecular_graphics 'Bruker SHELXTL (Sheldrick, 2008)'
_computing_publication_material 'Bruker SHELXTL (Sheldrick, 2008)'
_computing_structure_refinement 'SHELXL-97 (Sheldrick, 2008)'
_computing_structure_solution 'SHELXS-97 (Sheldrick, 2008)'
_diffrn_ambient_temperature 100(2)
_diffrn_measured_fraction_theta_full 0.992
_diffrn_measured_fraction_theta_max 0.992
_diffrn_measurement_device_type
;
Bruker D8 goniometer with CCD area detector  
;
_diffrn_measurement_method 'omega and phi scans'
_diffrn_radiation_monochromator graphite
_diffrn_radiation_source 'I\mS microfocus tube'
_diffrn_radiation_type CuK\a
_diffrn_radiation_wavelength 1.54178
_diffrn_reflns_av_R_equivalents 0.0592
_diffrn_reflns_av_sigmaI/netI 0.0285
_diffrn_reflns_limit_h_max 13
_diffrn_reflns_limit_h_min -13
_diffrn_reflns_limit_k_max 12
_diffrn_reflns_limit_k_min -14
_diffrn_reflns_limit_l_max 15
_diffrn_reflns_limit_l_min 0
_diffrn_reflns_number 9239
_diffrn_reflns_theta_full 66.34
_diffrn_reflns_theta_max 66.34
_diffrn_reflns_theta_min 3.72
_exptl_absorpt_coefficient_mu 1.633
_exptl_absorpt_correction_T_max 0.7576
_exptl_absorpt_correction_T_min 0.5909
_exptl_absorpt_correction_type multi-scan
_exptl_absorpt_process_details twinabs
_exptl_crystal_colour colorless
_exptl_crystal_density_diffrn 1.360
_exptl_crystal_density_method 'not measured'
_exptl_crystal_description needle
_exptl_crystal_F_000 618
_exptl_crystal_size_max 0.36
_exptl_crystal_size_mid 0.24
_exptl_crystal_size_min 0.18
_refine_diff_density_max 0.680
_refine_diff_density_min -0.346
_refine_diff_density_rms 0.077
_refine_ls_abs_structure_details 'Flack H D (1983), Acta Cryst. A39, 876-881'
_refine_ls_abs_structure_Flack 0.08(2)
_refine_ls_extinction_method none
_refine_ls_goodness_of_fit_ref 1.024
_refine_ls_hydrogen_treatment constr
_refine_ls_matrix_type full
_refine_ls_number_parameters 773
_refine_ls_number_reflns 9239
_refine_ls_number_restraints 123
_refine_ls_restrained_S_all 1.031
_refine_ls_R_factor_all 0.0543
_refine_ls_R_factor_gt 0.0523
_refine_ls_shift/su_max 0.000
_refine_ls_shift/su_mean 0.000
_refine_ls_structure_factor_coef Fsqd
_refine_ls_weighting_details 'calc w=1/[\s^2^(Fo^2^)+(0.0154P)^2^+1.6341P] where P=(Fo^2^+2Fc^2^)/3'
_refine_ls_weighting_scheme calc
_refine_ls_wR_factor_gt 0.1110
_refine_ls_wR_factor_ref 0.1287
_reflns_number_gt 8978
_reflns_number_total 9239
_reflns_threshold_expression >2sigma(I)
_cod_data_source_file ja6b04686_si_002.cif
_cod_data_source_block DLH-104
_cod_depositor_comments
;
The following automatic conversions were performed:

data item '_symmetry_cell_setting' value 'Triclinic' was changed to
'triclinic' in accordance with the
/home/saulius/struct/COD-crude-data/automatic-downloads/DataCite-retrospective/ACS/depositions/lib/dictionaries/cif_core.dic
dictionary named 'cif_core.dic' version 2.4.2 last updated on
2011-04-26.

Automatic conversion script
Id: cif_fix_values 6909 2019-04-08 15:41:33Z antanas 
;
_cod_original_cell_volume 1447.26(4)
_cod_original_sg_symbol_Hall P1
_cod_original_sg_symbol_H-M P1
_cod_database_code 4130571

loop_
_symmetry_equiv_pos_as_xyz
'x, y, z'

loop_
_atom_site_label
_atom_site_type_symbol
_atom_site_fract_x
_atom_site_fract_y
_atom_site_fract_z
_atom_site_U_iso_or_equiv
_atom_site_adp_type
_atom_site_occupancy
_atom_site_symmetry_multiplicity
_atom_site_calc_flag
_atom_site_refinement_flags
_atom_site_disorder_assembly
_atom_site_disorder_group
S1 S 0.48409(12) 1.10880(13) 0.88598(11) 0.0446(3) Uani 1 1 d . . .
F1 F 0.6042(4) 1.2796(4) 1.4690(3) 0.0623(8) Uani 1 1 d . . .
F5 F 0.2877(4) 0.4225(4) 0.8457(3) 0.0715(10) Uani 1 1 d . . .
F6 F 0.4404(4) 0.6171(4) 0.9892(3) 0.0726(10) Uani 1 1 d . . .
F7 F 0.4976(4) 0.5006(4) 0.8556(3) 0.0688(10) Uani 1 1 d . . .
O1 O 0.8803(3) 1.3937(4) 1.0897(3) 0.0421(8) Uani 1 1 d . . .
N1 N 0.7776(4) 1.5205(4) 1.1123(3) 0.0392(9) Uani 1 1 d . . .
N2 N 0.7367(4) 1.2142(4) 0.8730(3) 0.0404(9) Uani 1 1 d . . .
H2 H 0.8011 1.1998 0.8499 0.048 Uiso 1 1 calc R . .
N3 N 0.6320(4) 0.9841(4) 0.8387(3) 0.0420(9) Uani 1 1 d . . .
H3 H 0.7123 0.9940 0.8444 0.050 Uiso 1 1 calc R . .
C1 C 0.8503(5) 1.5290(6) 1.3898(4) 0.0453(12) Uani 1 1 d . . .
H1 H 0.9432 1.5999 1.4158 0.054 Uiso 1 1 calc R . .
C2 C 0.7948(6) 1.4551(6) 1.4498(5) 0.0529(13) Uani 1 1 d . . .
H2A H 0.8486 1.4741 1.5164 0.063 Uiso 1 1 calc R . .
C3 C 0.6596(6) 1.3530(6) 1.4114(4) 0.0475(12) Uani 1 1 d . . .
C4 C 0.5794(5) 1.3213(6) 1.3140(4) 0.0474(12) Uani 1 1 d . . .
H4 H 0.4865 1.2506 1.2887 0.057 Uiso 1 1 calc R . .
C5 C 0.6382(5) 1.3955(5) 1.2539(4) 0.0435(11) Uani 1 1 d . . .
H5A H 0.5851 1.3731 1.1854 0.052 Uiso 1 1 calc R . .
C6 C 0.7729(5) 1.5018(5) 1.2919(4) 0.0397(10) Uani 1 1 d . . .
C7 C 0.8374(5) 1.5962(5) 1.2363(4) 0.0423(11) Uani 1 1 d . . .
H7 H 0.9364 1.6345 1.2533 0.051 Uiso 1 1 calc R . .
C8 C 0.8099(5) 1.7213(5) 1.2710(4) 0.0461(12) Uani 1 1 d . . .
H8A H 0.8057 1.7568 1.3503 0.055 Uiso 1 1 calc R . .
H8B H 0.8806 1.8016 1.2616 0.055 Uiso 1 1 calc R . .
C9 C 0.6734(5) 1.6544(5) 1.1903(4) 0.0446(11) Uani 1 1 d . . .
H9A H 0.5989 1.5981 1.2157 0.053 Uiso 1 1 calc R . .
H9B H 0.6603 1.7289 1.1843 0.053 Uiso 1 1 calc R . .
C10 C 0.6809(5) 1.5580(5) 1.0785(4) 0.0416(11) Uani 1 1 d . . .
H10A H 0.5917 1.4712 1.0346 0.050 Uiso 1 1 calc R . .
H10B H 0.7143 1.6093 1.0330 0.050 Uiso 1 1 calc R . .
C11 C 0.8107(5) 1.4266(5) 1.0480(4) 0.0392(11) Uani 1 1 d . . .
C12 C 0.7593(5) 1.3584(5) 0.9187(4) 0.0398(11) Uani 1 1 d . . .
H12 H 0.6713 1.3519 0.9002 0.048 Uiso 1 1 calc R . .
C13 C 0.6238(5) 1.1036(5) 0.8647(4) 0.0399(11) Uani 1 1 d . . .
C14 C 0.5203(5) 0.8458(5) 0.8032(4) 0.0423(11) Uani 1 1 d . . .
C15 C 0.4146(5) 0.7860(5) 0.7091(4) 0.0431(11) Uani 1 1 d . A .
H15 H 0.4177 0.8398 0.6708 0.052 Uiso 1 1 calc R . .
C16 C 0.3068(5) 0.6500(6) 0.6725(4) 0.0478(12) Uani 1 1 d D . .
C17 C 0.3019(5) 0.5682(6) 0.7263(4) 0.0470(12) Uani 1 1 d . A .
H17 H 0.2277 0.4739 0.7005 0.056 Uiso 1 1 calc R . .
C18 C 0.4078(5) 0.6272(6) 0.8186(4) 0.0440(11) Uani 1 1 d . . .
C19 C 0.5166(5) 0.7661(5) 0.8573(4) 0.0400(10) Uani 1 1 d . A .
H19 H 0.5878 0.8057 0.9208 0.048 Uiso 1 1 calc R . .
C20 C 0.8574(5) 1.4421(6) 0.8623(4) 0.0445(11) Uani 1 1 d . . .
C21 C 0.7923(7) 1.3608(7) 0.7353(5) 0.0647(16) Uani 1 1 d . . .
H21A H 0.7770 1.2636 0.7060 0.097 Uiso 1 1 calc R . .
H21B H 0.8519 1.4108 0.6981 0.097 Uiso 1 1 calc R . .
H21C H 0.7062 1.3558 0.7206 0.097 Uiso 1 1 calc R . .
C22 C 0.9937(5) 1.4541(6) 0.8848(5) 0.0499(12) Uani 1 1 d . . .
H22A H 1.0340 1.5028 0.9662 0.075 Uiso 1 1 calc R . .
H22B H 1.0530 1.5092 0.8504 0.075 Uiso 1 1 calc R . .
H22C H 0.9816 1.3581 0.8522 0.075 Uiso 1 1 calc R . .
C23 C 0.8788(5) 1.5938(6) 0.9064(5) 0.0499(13) Uani 1 1 d . . .
H23A H 0.7930 1.5868 0.8853 0.075 Uiso 1 1 calc R . .
H23B H 0.9436 1.6462 0.8734 0.075 Uiso 1 1 calc R . .
H23C H 0.9134 1.6446 0.9887 0.075 Uiso 1 1 calc R . .
C24 C 0.1965(12) 0.5842(15) 0.5712(10) 0.0614(10) Uani 0.59(3) 1 d PDU A 1
F2 F 0.0752(10) 0.5343(16) 0.5972(10) 0.0730(17) Uani 0.59(3) 1 d PDU A 1
F3 F 0.1839(14) 0.4701(14) 0.4852(11) 0.0664(19) Uani 0.59(3) 1 d PDU A 1
F4 F 0.2058(14) 0.6816(14) 0.5409(14) 0.0702(18) Uani 0.59(3) 1 d PDU A 1
C24B C 0.1961(16) 0.586(2) 0.5710(13) 0.0614(10) Uani 0.41(3) 1 d PD A 2
F2B F 0.0734(16) 0.492(2) 0.5774(16) 0.0730(17) Uani 0.41(3) 1 d PD A 2
F3B F 0.2167(19) 0.507(2) 0.4786(16) 0.0664(19) Uani 0.41(3) 1 d PD A 2
F4B F 0.174(2) 0.675(2) 0.547(2) 0.0702(18) Uani 0.41(3) 1 d PD A 2
C25 C 0.4069(6) 0.5416(6) 0.8758(5) 0.0527(13) Uani 1 1 d . A .
S2 S 0.83845(12) 0.93369(13) 1.08785(11) 0.0439(3) Uani 1 1 d . . .
F11 F 0.4604(3) 0.4827(3) 0.5154(3) 0.0563(8) Uani 1 1 d . . .
F15 F 0.2437(3) 0.8178(3) 0.9862(2) 0.0576(8) Uani 1 1 d . . .
F16 F 0.2589(3) 1.0004(4) 1.1242(3) 0.0623(9) Uani 1 1 d . . .
F17 F 0.1746(3) 0.7992(4) 1.1288(3) 0.0666(9) Uani 1 1 d . . .
O2 O 0.9369(3) 1.1369(3) 0.8779(3) 0.0409(8) Uani 1 1 d . . .
N4 N 1.0343(4) 1.0056(4) 0.8524(3) 0.0400(9) Uani 1 1 d . . .
N5 N 0.9548(4) 1.1902(4) 1.0953(3) 0.0386(9) Uani 1 1 d . . .
H5 H 0.9603 1.2734 1.1160 0.046 Uiso 1 1 calc R . .
N6 N 0.7574(4) 1.1235(4) 1.1404(3) 0.0420(9) Uani 1 1 d . . .
H6 H 0.7662 1.2012 1.1397 0.050 Uiso 1 1 calc R . .
C31 C 0.7734(5) 0.8062(6) 0.5807(4) 0.0458(12) Uani 1 1 d . . .
H31 H 0.8139 0.8717 0.5509 0.055 Uiso 1 1 calc R . .
C32 C 0.6432(5) 0.6892(6) 0.5254(4) 0.0462(12) Uani 1 1 d . . .
H32 H 0.5948 0.6744 0.4581 0.055 Uiso 1 1 calc R . .
C33 C 0.5864(5) 0.5963(5) 0.5694(4) 0.0446(12) Uani 1 1 d . . .
C34 C 0.6515(5) 0.6170(5) 0.6684(4) 0.0439(11) Uani 1 1 d . . .
H34 H 0.6090 0.5524 0.6987 0.053 Uiso 1 1 calc R . .
C35 C 0.7796(5) 0.7333(6) 0.7233(4) 0.0441(11) Uani 1 1 d . . .
H35 H 0.8250 0.7496 0.7927 0.053 Uiso 1 1 calc R . .
C36 C 0.8438(5) 0.8274(5) 0.6788(4) 0.0407(11) Uani 1 1 d . . .
C37 C 0.9900(5) 0.9446(5) 0.7285(4) 0.0412(11) Uani 1 1 d . . .
H37 H 1.0066 1.0224 0.7078 0.049 Uiso 1 1 calc R . .
C38 C 1.0873(5) 0.8909(6) 0.6917(4) 0.0456(12) Uani 1 1 d . . .
H38A H 1.0494 0.8137 0.6131 0.055 Uiso 1 1 calc R . .
H38B H 1.1751 0.9699 0.6980 0.055 Uiso 1 1 calc R . .
C39 C 1.1021(5) 0.8346(6) 0.7739(4) 0.0433(11) Uani 1 1 d . . .
H39A H 1.1859 0.8313 0.7785 0.052 Uiso 1 1 calc R . .
H39B H 1.0246 0.7376 0.7511 0.052 Uiso 1 1 calc R . .
C40 C 1.1067(5) 0.9440(5) 0.8868(4) 0.0423(11) Uani 1 1 d . . .
H40A H 1.0605 0.8967 0.9319 0.051 Uiso 1 1 calc R . .
H40B H 1.2005 1.0190 0.9312 0.051 Uiso 1 1 calc R . .
C41 C 1.0072(4) 1.1039(5) 0.9191(4) 0.0375(10) Uani 1 1 d . . .
C42 C 1.0587(5) 1.1704(5) 1.0474(4) 0.0403(10) Uani 1 1 d . . .
H42 H 1.0689 1.1002 1.0653 0.048 Uiso 1 1 calc R . .
C43 C 0.8516(5) 1.0895(5) 1.1097(4) 0.0386(10) Uani 1 1 d . . .
C44 C 0.6462(5) 1.0452(5) 1.1735(4) 0.0390(11) Uani 1 1 d . . .
C45 C 0.6663(5) 1.0163(6) 1.2639(4) 0.0447(12) Uani 1 1 d . B .
H45 H 0.7543 1.0478 1.3020 0.054 Uiso 1 1 calc R . .
C46 C 0.5562(6) 0.9418(6) 1.2959(4) 0.0445(12) Uani 1 1 d D . .
C47 C 0.4269(5) 0.8971(6) 1.2432(4) 0.0463(12) Uani 1 1 d . B .
H47 H 0.3524 0.8471 1.2671 0.056 Uiso 1 1 calc R . .
C48 C 0.4082(5) 0.9265(5) 1.1552(4) 0.0430(11) Uani 1 1 d . . .
C49 C 0.5176(5) 1.0003(5) 1.1202(4) 0.0408(11) Uani 1 1 d . B .
H49 H 0.5036 1.0197 1.0596 0.049 Uiso 1 1 calc R . .
C50 C 1.1962(5) 1.3156(5) 1.1023(4) 0.0429(11) Uani 1 1 d . . .
C51 C 1.2361(6) 1.3551(7) 1.2273(5) 0.0636(16) Uani 1 1 d . . .
H51A H 1.1693 1.3706 1.2636 0.095 Uiso 1 1 calc R . .
H51B H 1.3245 1.4429 1.2642 0.095 Uiso 1 1 calc R . .
H51C H 1.2400 1.2770 1.2339 0.095 Uiso 1 1 calc R . .
C52 C 1.3051(5) 1.2976(6) 1.0506(5) 0.0489(13) Uani 1 1 d . . .
H52A H 1.3230 1.2344 1.0705 0.073 Uiso 1 1 calc R . .
H52B H 1.3876 1.3913 1.0796 0.073 Uiso 1 1 calc R . .
H52C H 1.2749 1.2555 0.9685 0.073 Uiso 1 1 calc R . .
C53 C 1.1866(5) 1.4346(5) 1.0900(5) 0.0472(12) Uani 1 1 d . . .
H53A H 1.1521 1.4037 1.0102 0.071 Uiso 1 1 calc R . .
H53B H 1.2759 1.5211 1.1198 0.071 Uiso 1 1 calc R . .
H53C H 1.1255 1.4552 1.1320 0.071 Uiso 1 1 calc R . .
C54 C 0.5788(18) 0.9159(18) 1.3940(12) 0.0630(11) Uani 0.402(12) 1 d PDU B 1
F12 F 0.4691(12) 0.7988(15) 1.3918(12) 0.0729(15) Uani 0.402(12) 1 d PDU B 1
F13 F 0.6045(15) 1.0271(15) 1.4904(11) 0.0681(14) Uani 0.402(12) 1 d PDU B 1
F14 F 0.6782(15) 0.8891(17) 1.3996(15) 0.0681(13) Uani 0.402(12) 1 d PDU B 1
C54B C 0.5746(13) 0.9118(14) 1.3920(9) 0.0630(11) Uani 0.598(12) 1 d PD B 2
F12B F 0.4902(9) 0.7684(9) 1.3591(8) 0.0729(15) Uani 0.598(12) 1 d PD B 2
F13B F 0.5411(11) 0.9769(11) 1.4808(7) 0.0681(14) Uani 0.598(12) 1 d PD B 2
F14B F 0.6976(9) 0.9374(10) 1.4238(10) 0.0681(13) Uani 0.598(12) 1 d PD B 2
C55 C 0.2707(5) 0.8850(6) 1.0991(5) 0.0505(13) Uani 1 1 d . B .
C1S C -0.0526(19) 0.187(2) 0.5473(19) 0.153(4) Uani 0.546(8) 1 d PDU C 1
H1SA H -0.0987 0.1177 0.5753 0.229 Uiso 0.546(8) 1 calc PR C 1
H1SB H -0.1190 0.1942 0.5059 0.229 Uiso 0.546(8) 1 calc PR C 1
H1SC H 0.0097 0.2813 0.6110 0.229 Uiso 0.546(8) 1 calc PR C 1
C2S C 0.026(3) 0.139(4) 0.469(2) 0.149(3) Uani 0.546(8) 1 d PDU C 1
H2SA H 0.0697 0.2085 0.4389 0.178 Uiso 0.546(8) 1 calc PR C 1
H2SB H -0.0384 0.0452 0.4036 0.178 Uiso 0.546(8) 1 calc PR C 1
C3S C 0.1337(18) 0.125(2) 0.5240(16) 0.149(3) Uani 0.546(8) 1 d PDU C 1
H3SA H 0.0925 0.0509 0.5501 0.179 Uiso 0.546(8) 1 calc PR C 1
H3SB H 0.2001 0.2169 0.5892 0.179 Uiso 0.546(8) 1 calc PR C 1
C4S C 0.2016(19) 0.080(2) 0.4306(16) 0.152(3) Uani 0.546(8) 1 d PDU C 1
H4SA H 0.1344 -0.0089 0.3633 0.182 Uiso 0.546(8) 1 calc PR C 1
H4SB H 0.2486 0.1566 0.4084 0.182 Uiso 0.546(8) 1 calc PR C 1
C5S C 0.3017(19) 0.055(2) 0.4846(16) 0.150(3) Uani 0.546(8) 1 d PDU C 1
H5SA H 0.2559 -0.0398 0.4826 0.181 Uiso 0.546(8) 1 calc PR C 1
H5SB H 0.3737 0.0632 0.4457 0.181 Uiso 0.546(8) 1 calc PR C 1
C6S C 0.358(3) 0.175(2) 0.6055(18) 0.147(4) Uani 0.546(8) 1 d PDU C 1
H6SA H 0.4032 0.2681 0.6053 0.220 Uiso 0.546(8) 1 calc PR C 1
H6SB H 0.4230 0.1671 0.6476 0.220 Uiso 0.546(8) 1 calc PR C 1
H6SC H 0.2848 0.1668 0.6414 0.220 Uiso 0.546(8) 1 calc PR C 1
C1P C 0.049(4) 0.139(5) 0.454(3) 0.153(4) Uani 0.454(8) 1 d PD C 2
H1PA H -0.0054 0.0478 0.4561 0.229 Uiso 0.454(8) 1 calc PR C 2
H1PB H -0.0100 0.1626 0.4232 0.229 Uiso 0.454(8) 1 calc PR C 2
H1PC H 0.1017 0.2148 0.5310 0.229 Uiso 0.454(8) 1 calc PR C 2
C2P C 0.143(2) 0.126(2) 0.381(2) 0.149(3) Uani 0.454(8) 1 d PD C 2
H2PA H 0.0896 0.0462 0.3051 0.178 Uiso 0.454(8) 1 calc PR C 2
H2PB H 0.1909 0.2153 0.3733 0.178 Uiso 0.454(8) 1 calc PR C 2
C3P C 0.246(2) 0.102(2) 0.427(2) 0.149(3) Uani 0.454(8) 1 d PD C 2
H3PA H 0.2960 0.1785 0.5047 0.179 Uiso 0.454(8) 1 calc PR C 2
H3PB H 0.3107 0.1074 0.3805 0.179 Uiso 0.454(8) 1 calc PR C 2
C4P C 0.182(2) -0.0450(17) 0.4270(19) 0.152(3) Uani 0.454(8) 1 d PD C 2
H4PA H 0.1688 -0.1215 0.3534 0.182 Uiso 0.454(8) 1 calc PR C 2
H4PB H 0.0940 -0.0710 0.4453 0.182 Uiso 0.454(8) 1 calc PR C 2
C5P C 0.288(2) -0.018(2) 0.5213(19) 0.150(3) Uani 0.454(8) 1 d PD C 2
H5PA H 0.2428 -0.0737 0.5613 0.181 Uiso 0.454(8) 1 calc PR C 2
H5PB H 0.3495 -0.0487 0.4880 0.181 Uiso 0.454(8) 1 calc PR C 2
C6P C 0.368(3) 0.143(2) 0.604(2) 0.147(4) Uani 0.454(8) 1 d PD C 2
H6PA H 0.4078 0.1979 0.5636 0.220 Uiso 0.454(8) 1 calc PR C 2
H6PB H 0.4391 0.1617 0.6614 0.220 Uiso 0.454(8) 1 calc PR C 2
H6PC H 0.3073 0.1711 0.6414 0.220 Uiso 0.454(8) 1 calc PR C 2

loop_
_atom_site_aniso_label
_atom_site_aniso_U_11
_atom_site_aniso_U_22
_atom_site_aniso_U_33
_atom_site_aniso_U_23
_atom_site_aniso_U_13
_atom_site_aniso_U_12
S1 0.0402(6) 0.0469(7) 0.0609(7) 0.0305(6) 0.0180(5) 0.0277(6)
F1 0.076(2) 0.068(2) 0.062(2) 0.0412(17) 0.0255(17) 0.0412(19)
F5 0.067(2) 0.057(2) 0.079(2) 0.0411(19) 0.0136(18) 0.0147(18)
F6 0.089(3) 0.063(2) 0.053(2) 0.0328(17) 0.0165(18) 0.025(2)
F7 0.077(2) 0.079(2) 0.092(3) 0.062(2) 0.0296(19) 0.051(2)
O1 0.0441(19) 0.049(2) 0.0480(19) 0.0280(16) 0.0115(15) 0.0304(17)
N1 0.040(2) 0.043(2) 0.042(2) 0.0216(18) 0.0101(17) 0.0249(19)
N2 0.042(2) 0.044(2) 0.047(2) 0.0235(19) 0.0134(18) 0.027(2)
N3 0.036(2) 0.045(2) 0.054(2) 0.024(2) 0.0111(18) 0.0265(19)
C1 0.040(3) 0.054(3) 0.049(3) 0.025(2) 0.011(2) 0.027(2)
C2 0.061(4) 0.063(3) 0.048(3) 0.027(3) 0.013(3) 0.041(3)
C3 0.060(4) 0.049(3) 0.052(3) 0.030(3) 0.020(3) 0.036(3)
C4 0.048(3) 0.043(3) 0.055(3) 0.023(2) 0.014(2) 0.027(3)
C5 0.047(3) 0.043(3) 0.044(3) 0.020(2) 0.006(2) 0.026(2)
C6 0.037(3) 0.041(3) 0.046(3) 0.020(2) 0.012(2) 0.024(2)
C7 0.039(3) 0.045(3) 0.045(3) 0.019(2) 0.008(2) 0.024(2)
C8 0.047(3) 0.043(3) 0.051(3) 0.022(2) 0.014(2) 0.024(2)
C9 0.048(3) 0.045(3) 0.055(3) 0.028(2) 0.016(2) 0.030(3)
C10 0.042(3) 0.047(3) 0.049(3) 0.027(2) 0.012(2) 0.028(2)
C11 0.033(2) 0.040(3) 0.048(3) 0.025(2) 0.011(2) 0.018(2)
C12 0.039(3) 0.041(3) 0.047(3) 0.023(2) 0.010(2) 0.024(2)
C13 0.042(3) 0.046(3) 0.039(2) 0.026(2) 0.009(2) 0.024(2)
C14 0.041(3) 0.046(3) 0.050(3) 0.024(2) 0.015(2) 0.029(2)
C15 0.046(3) 0.052(3) 0.046(3) 0.025(2) 0.012(2) 0.033(3)
C16 0.045(3) 0.054(3) 0.048(3) 0.017(2) 0.008(2) 0.034(3)
C17 0.036(3) 0.047(3) 0.055(3) 0.019(2) 0.011(2) 0.023(2)
C18 0.044(3) 0.045(3) 0.047(3) 0.020(2) 0.012(2) 0.027(2)
C19 0.037(2) 0.047(3) 0.043(3) 0.021(2) 0.009(2) 0.026(2)
C20 0.048(3) 0.048(3) 0.050(3) 0.031(2) 0.018(2) 0.026(3)
C21 0.069(4) 0.078(4) 0.055(3) 0.041(3) 0.020(3) 0.035(4)
C22 0.049(3) 0.051(3) 0.063(3) 0.034(3) 0.023(3) 0.028(3)
C23 0.048(3) 0.058(3) 0.072(4) 0.046(3) 0.024(3) 0.033(3)
C24 0.055(2) 0.066(2) 0.058(2) 0.0116(17) -0.0029(19) 0.043(2)
F2 0.0510(18) 0.074(4) 0.067(3) 0.004(3) -0.0028(19) 0.037(3)
F3 0.060(4) 0.067(3) 0.056(2) 0.006(3) -0.002(3) 0.041(3)
F4 0.064(4) 0.073(2) 0.068(2) 0.0170(16) -0.014(3) 0.046(3)
C24B 0.055(2) 0.066(2) 0.058(2) 0.0116(17) -0.0029(19) 0.043(2)
F2B 0.0510(18) 0.074(4) 0.067(3) 0.004(3) -0.0028(19) 0.037(3)
F3B 0.060(4) 0.067(3) 0.056(2) 0.006(3) -0.002(3) 0.041(3)
F4B 0.064(4) 0.073(2) 0.068(2) 0.0170(16) -0.014(3) 0.046(3)
C25 0.050(3) 0.051(3) 0.057(3) 0.032(3) 0.013(2) 0.020(3)
S2 0.0412(7) 0.0449(7) 0.0581(7) 0.0277(6) 0.0158(5) 0.0279(6)
F11 0.0424(17) 0.0550(18) 0.0630(19) 0.0193(15) 0.0071(14) 0.0255(15)
F15 0.0484(18) 0.066(2) 0.0500(18) 0.0233(15) 0.0048(14) 0.0261(16)
F16 0.0498(19) 0.073(2) 0.071(2) 0.0272(17) 0.0051(15) 0.0415(18)
F17 0.0423(18) 0.082(2) 0.071(2) 0.0436(19) 0.0142(15) 0.0216(17)
O2 0.0396(18) 0.0464(19) 0.0484(19) 0.0254(16) 0.0081(14) 0.0280(16)
N4 0.039(2) 0.045(2) 0.044(2) 0.0224(19) 0.0104(18) 0.025(2)
N5 0.039(2) 0.039(2) 0.046(2) 0.0215(18) 0.0128(17) 0.0247(19)
N6 0.041(2) 0.046(2) 0.055(2) 0.029(2) 0.0144(18) 0.030(2)
C31 0.054(3) 0.054(3) 0.048(3) 0.029(2) 0.016(2) 0.036(3)
C32 0.048(3) 0.052(3) 0.047(3) 0.022(2) 0.006(2) 0.032(3)
C33 0.038(3) 0.047(3) 0.047(3) 0.015(2) 0.008(2) 0.026(2)
C34 0.043(3) 0.049(3) 0.054(3) 0.028(2) 0.015(2) 0.030(2)
C35 0.049(3) 0.051(3) 0.045(3) 0.026(2) 0.014(2) 0.032(3)
C36 0.047(3) 0.040(3) 0.041(2) 0.018(2) 0.011(2) 0.028(2)
C37 0.044(3) 0.044(3) 0.044(3) 0.023(2) 0.014(2) 0.025(2)
C38 0.045(3) 0.050(3) 0.043(3) 0.019(2) 0.012(2) 0.028(3)
C39 0.041(3) 0.048(3) 0.049(3) 0.023(2) 0.012(2) 0.029(2)
C40 0.043(3) 0.045(3) 0.050(3) 0.025(2) 0.011(2) 0.029(2)
C41 0.029(2) 0.038(2) 0.047(3) 0.024(2) 0.011(2) 0.014(2)
C42 0.035(3) 0.046(3) 0.046(3) 0.023(2) 0.012(2) 0.024(2)
C43 0.035(2) 0.050(3) 0.039(2) 0.024(2) 0.0084(19) 0.026(2)
C44 0.043(3) 0.042(3) 0.046(3) 0.025(2) 0.016(2) 0.028(2)
C45 0.046(3) 0.056(3) 0.046(3) 0.025(2) 0.010(2) 0.036(3)
C46 0.055(3) 0.056(3) 0.047(3) 0.031(2) 0.019(2) 0.039(3)
C47 0.053(3) 0.050(3) 0.054(3) 0.030(3) 0.023(2) 0.034(3)
C48 0.047(3) 0.044(3) 0.047(3) 0.023(2) 0.013(2) 0.028(2)
C49 0.048(3) 0.044(3) 0.043(3) 0.024(2) 0.011(2) 0.030(2)
C50 0.038(3) 0.043(3) 0.046(3) 0.019(2) 0.007(2) 0.021(2)
C51 0.057(4) 0.064(4) 0.045(3) 0.017(3) 0.001(3) 0.020(3)
C52 0.033(3) 0.045(3) 0.064(3) 0.023(3) 0.010(2) 0.019(2)
C53 0.033(3) 0.039(3) 0.064(3) 0.022(2) 0.012(2) 0.016(2)
C54 0.085(3) 0.095(3) 0.070(2) 0.060(2) 0.040(2) 0.072(2)
F12 0.090(2) 0.100(3) 0.079(4) 0.063(3) 0.042(2) 0.066(3)
F13 0.092(4) 0.101(3) 0.064(2) 0.056(3) 0.042(3) 0.072(3)
F14 0.085(3) 0.105(4) 0.072(4) 0.060(3) 0.031(2) 0.075(3)
C54B 0.085(3) 0.095(3) 0.070(2) 0.060(2) 0.040(2) 0.072(2)
F12B 0.090(2) 0.100(3) 0.079(4) 0.063(3) 0.042(2) 0.066(3)
F13B 0.092(4) 0.101(3) 0.064(2) 0.056(3) 0.042(3) 0.072(3)
F14B 0.085(3) 0.105(4) 0.072(4) 0.060(3) 0.031(2) 0.075(3)
C55 0.037(3) 0.054(3) 0.062(3) 0.033(3) 0.011(2) 0.020(3)
C1S 0.140(7) 0.099(5) 0.172(7) 0.058(5) 0.049(5) 0.027(5)
C2S 0.139(6) 0.097(5) 0.168(7) 0.064(4) 0.050(5) 0.025(4)
C3S 0.137(6) 0.099(5) 0.168(6) 0.064(4) 0.052(5) 0.026(4)
C4S 0.136(6) 0.103(5) 0.168(6) 0.063(4) 0.054(5) 0.024(4)
C5S 0.135(6) 0.104(5) 0.165(6) 0.062(4) 0.056(5) 0.025(4)
C6S 0.135(6) 0.104(6) 0.154(6) 0.068(5) 0.066(5) 0.017(5)
C1P 0.140(7) 0.099(5) 0.172(7) 0.058(5) 0.049(5) 0.027(5)
C2P 0.139(6) 0.097(5) 0.168(7) 0.064(4) 0.050(5) 0.025(4)
C3P 0.137(6) 0.099(5) 0.168(6) 0.064(4) 0.052(5) 0.026(4)
C4P 0.136(6) 0.103(5) 0.168(6) 0.063(4) 0.054(5) 0.024(4)
C5P 0.135(6) 0.104(5) 0.165(6) 0.062(4) 0.056(5) 0.025(4)
C6P 0.135(6) 0.104(6) 0.154(6) 0.068(5) 0.066(5) 0.017(5)

loop_
_atom_type_symbol
_atom_type_description
_atom_type_scat_dispersion_real
_atom_type_scat_dispersion_imag
_atom_type_scat_source
C C 0.0181 0.0091 'International Tables Vol C Tables 4.2.6.8 and 6.1.1.4'
H H 0.0000 0.0000 'International Tables Vol C Tables 4.2.6.8 and 6.1.1.4'
F F 0.0727 0.0534 'International Tables Vol C Tables 4.2.6.8 and 6.1.1.4'
N N 0.0311 0.0180 'International Tables Vol C Tables 4.2.6.8 and 6.1.1.4'
O O 0.0492 0.0322 'International Tables Vol C Tables 4.2.6.8 and 6.1.1.4'
S S 0.3331 0.5567 'International Tables Vol C Tables 4.2.6.8 and 6.1.1.4'

loop_
_geom_angle_atom_site_label_1
_geom_angle_atom_site_label_2
_geom_angle_atom_site_label_3
_geom_angle
C11 N1 C7 118.4(4)
C11 N1 C10 129.0(4)
C7 N1 C10 112.6(4)
C13 N2 C12 122.9(4)
C13 N2 H2 118.5
C12 N2 H2 118.5
C13 N3 C14 124.4(4)
C13 N3 H3 117.8
C14 N3 H3 117.8
C2 C1 C6 121.2(5)
C2 C1 H1 119.4
C6 C1 H1 119.4
C1 C2 C3 118.8(5)
C1 C2 H2A 120.6
C3 C2 H2A 120.6
F1 C3 C2 119.4(5)
F1 C3 C4 118.6(5)
C2 C3 C4 122.0(5)
C3 C4 C5 118.2(5)
C3 C4 H4 120.9
C5 C4 H4 120.9
C6 C5 C4 121.3(5)
C6 C5 H5A 119.4
C4 C5 H5A 119.4
C5 C6 C1 118.5(5)
C5 C6 C7 123.0(4)
C1 C6 C7 118.3(4)
N1 C7 C6 112.6(4)
N1 C7 C8 100.7(4)
C6 C7 C8 113.2(4)
N1 C7 H7 110.0
C6 C7 H7 110.0
C8 C7 H7 110.0
C9 C8 C7 103.8(4)
C9 C8 H8A 111.0
C7 C8 H8A 111.0
C9 C8 H8B 111.0
C7 C8 H8B 111.0
H8A C8 H8B 109.0
C10 C9 C8 103.7(4)
C10 C9 H9A 111.0
C8 C9 H9A 111.0
C10 C9 H9B 111.0
C8 C9 H9B 111.0
H9A C9 H9B 109.0
N1 C10 C9 103.6(4)
N1 C10 H10A 111.0
C9 C10 H10A 111.0
N1 C10 H10B 111.0
C9 C10 H10B 111.0
H10A C10 H10B 109.0
O1 C11 N1 121.5(4)
O1 C11 C12 120.1(4)
N1 C11 C12 118.4(4)
N2 C12 C11 106.9(4)
N2 C12 C20 109.6(4)
C11 C12 C20 114.5(4)
N2 C12 H12 108.6
C11 C12 H12 108.6
C20 C12 H12 108.6
N2 C13 N3 113.4(4)
N2 C13 S1 123.8(4)
N3 C13 S1 122.8(4)
C19 C14 C15 119.6(5)
C19 C14 N3 120.4(4)
C15 C14 N3 119.9(4)
C16 C15 C14 120.2(5)
C16 C15 H15 119.9
C14 C15 H15 119.9
C15 C16 C17 120.7(5)
C15 C16 C24 120.7(7)
C17 C16 C24 118.6(8)
C15 C16 C24B 119.9(9)
C17 C16 C24B 119.4(9)
C18 C17 C16 118.8(5)
C18 C17 H17 120.6
C16 C17 H17 120.6
C17 C18 C19 120.7(5)
C17 C18 C25 120.0(5)
C19 C18 C25 119.2(5)
C14 C19 C18 119.9(5)
C14 C19 H19 120.1
C18 C19 H19 120.1
C22 C20 C21 109.3(5)
C22 C20 C23 109.0(4)
C21 C20 C23 108.4(4)
C22 C20 C12 111.7(4)
C21 C20 C12 107.9(4)
C23 C20 C12 110.4(4)
C20 C21 H21A 109.5
C20 C21 H21B 109.5
H21A C21 H21B 109.5
C20 C21 H21C 109.5
H21A C21 H21C 109.5
H21B C21 H21C 109.5
C20 C22 H22A 109.5
C20 C22 H22B 109.5
H22A C22 H22B 109.5
C20 C22 H22C 109.5
H22A C22 H22C 109.5
H22B C22 H22C 109.5
C20 C23 H23A 109.5
C20 C23 H23B 109.5
H23A C23 H23B 109.5
C20 C23 H23C 109.5
H23A C23 H23C 109.5
H23B C23 H23C 109.5
F4 C24 F3 111.8(11)
F4 C24 F2 105.3(10)
F3 C24 F2 104.3(9)
F4 C24 C16 110.7(12)
F3 C24 C16 114.8(11)
F2 C24 C16 109.4(10)
F4B C24B F3B 106.1(14)
F4B C24B F2B 104.6(14)
F3B C24B F2B 104.8(13)
F4B C24B C16 117.7(16)
F3B C24B C16 110.6(15)
F2B C24B C16 111.9(15)
F5 C25 F7 106.7(5)
F5 C25 F6 106.9(4)
F7 C25 F6 104.6(5)
F5 C25 C18 113.5(5)
F7 C25 C18 112.3(5)
F6 C25 C18 112.2(5)
C41 N4 C37 119.9(4)
C41 N4 C40 127.8(4)
C37 N4 C40 112.3(4)
C43 N5 C42 123.8(4)
C43 N5 H5 118.1
C42 N5 H5 118.1
C43 N6 C44 125.7(4)
C43 N6 H6 117.2
C44 N6 H6 117.2
C36 C31 C32 120.3(5)
C36 C31 H31 119.8
C32 C31 H31 119.8
C33 C32 C31 119.1(5)
C33 C32 H32 120.5
C31 C32 H32 120.5
F11 C33 C32 118.9(5)
F11 C33 C34 119.0(5)
C32 C33 C34 122.0(5)
C33 C34 C35 118.8(5)
C33 C34 H34 120.6
C35 C34 H34 120.6
C34 C35 C36 121.1(5)
C34 C35 H35 119.4
C36 C35 H35 119.4
C31 C36 C35 118.6(5)
C31 C36 C37 118.8(5)
C35 C36 C37 122.5(4)
N4 C37 C36 113.1(4)
N4 C37 C38 101.0(4)
C36 C37 C38 113.2(4)
N4 C37 H37 109.7
C36 C37 H37 109.7
C38 C37 H37 109.7
C39 C38 C37 103.8(4)
C39 C38 H38A 111.0
C37 C38 H38A 111.0
C39 C38 H38B 111.0
C37 C38 H38B 111.0
H38A C38 H38B 109.0
C38 C39 C40 103.5(4)
C38 C39 H39A 111.1
C40 C39 H39A 111.1
C38 C39 H39B 111.1
C40 C39 H39B 111.1
H39A C39 H39B 109.0
N4 C40 C39 103.5(4)
N4 C40 H40A 111.1
C39 C40 H40A 111.1
N4 C40 H40B 111.1
C39 C40 H40B 111.1
H40A C40 H40B 109.0
O2 C41 N4 120.4(4)
O2 C41 C42 120.3(4)
N4 C41 C42 119.2(4)
N5 C42 C41 106.9(4)
N5 C42 C50 109.9(4)
C41 C42 C50 115.1(4)
N5 C42 H42 108.2
C41 C42 H42 108.2
C50 C42 H42 108.2
N5 C43 N6 113.7(4)
N5 C43 S2 122.9(4)
N6 C43 S2 123.4(4)
C49 C44 N6 120.2(4)
C49 C44 C45 119.6(5)
N6 C44 C45 120.2(4)
C46 C45 C44 119.1(4)
C46 C45 H45 120.5
C44 C45 H45 120.5
C45 C46 C47 121.6(5)
C45 C46 C54B 120.2(6)
C47 C46 C54B 118.2(7)
C45 C46 C54 118.7(8)
C47 C46 C54 119.6(8)
C48 C47 C46 118.9(5)
C48 C47 H47 120.5
C46 C47 H47 120.5
C47 C48 C49 120.7(5)
C47 C48 C55 120.5(5)
C49 C48 C55 118.8(5)
C44 C49 C48 120.1(4)
C44 C49 H49 119.9
C48 C49 H49 119.9
C52 C50 C53 109.4(4)
C52 C50 C51 107.6(4)
C53 C50 C51 110.4(5)
C52 C50 C42 110.6(4)
C53 C50 C42 112.1(4)
C51 C50 C42 106.7(4)
C50 C51 H51A 109.5
C50 C51 H51B 109.5
H51A C51 H51B 109.5
C50 C51 H51C 109.5
H51A C51 H51C 109.5
H51B C51 H51C 109.5
C50 C52 H52A 109.5
C50 C52 H52B 109.5
H52A C52 H52B 109.5
C50 C52 H52C 109.5
H52A C52 H52C 109.5
H52B C52 H52C 109.5
C50 C53 H53A 109.5
C50 C53 H53B 109.5
H53A C53 H53B 109.5
C50 C53 H53C 109.5
H53A C53 H53C 109.5
H53B C53 H53C 109.5
F13 C54 F14 108.5(13)
F13 C54 F12 106.0(12)
F14 C54 F12 104.1(13)
F13 C54 C46 110.7(12)
F14 C54 C46 113.7(15)
F12 C54 C46 113.2(13)
F13B C54B F14B 109.7(9)
F13B C54B F12B 104.1(9)
F14B C54B F12B 105.4(9)
F13B C54B C46 114.6(9)
F14B C54B C46 113.0(10)
F12B C54B C46 109.2(9)
F17 C55 F16 107.3(4)
F17 C55 F15 107.4(4)
F16 C55 F15 106.1(4)
F17 C55 C48 112.5(5)
F16 C55 C48 111.5(4)
F15 C55 C48 111.7(4)
C2S C1S H1SA 109.5
C2S C1S H1SB 109.5
H1SA C1S H1SB 109.5
C2S C1S H1SC 109.5
H1SA C1S H1SC 109.5
H1SB C1S H1SC 109.5
C1S C2S C3S 114.4(14)
C1S C2S H2SA 108.7
C3S C2S H2SA 108.7
C1S C2S H2SB 108.7
C3S C2S H2SB 108.7
H2SA C2S H2SB 107.6
C2S C3S C4S 105.1(11)
C2S C3S H3SA 110.7
C4S C3S H3SA 110.7
C2S C3S H3SB 110.7
C4S C3S H3SB 110.7
H3SA C3S H3SB 108.8
C5S C4S C3S 104.4(11)
C5S C4S H4SA 110.9
C3S C4S H4SA 110.9
C5S C4S H4SB 110.9
C3S C4S H4SB 110.9
H4SA C4S H4SB 108.9
C6S C5S C4S 103.5(11)
C6S C5S H5SA 111.1
C4S C5S H5SA 111.1
C6S C5S H5SB 111.1
C4S C5S H5SB 111.1
H5SA C5S H5SB 109.0
C5S C6S H6SA 109.5
C5S C6S H6SB 109.5
H6SA C6S H6SB 109.5
C5S C6S H6SC 109.5
H6SA C6S H6SC 109.5
H6SB C6S H6SC 109.5
C2P C1P H1PA 109.5
C2P C1P H1PB 109.5
H1PA C1P H1PB 109.5
C2P C1P H1PC 109.5
H1PA C1P H1PC 109.5
H1PB C1P H1PC 109.5
C3P C2P C1P 113.7(14)
C3P C2P H2PA 108.8
C1P C2P H2PA 108.8
C3P C2P H2PB 108.8
C1P C2P H2PB 108.8
H2PA C2P H2PB 107.7
C2P C3P C4P 112.6(13)
C2P C3P H3PA 109.1
C4P C3P H3PA 109.1
C2P C3P H3PB 109.1
C4P C3P H3PB 109.1
H3PA C3P H3PB 107.8
C3P C4P C5P 102.1(10)
C3P C4P H4PA 111.4
C5P C4P H4PA 111.4
C3P C4P H4PB 111.4
C5P C4P H4PB 111.4
H4PA C4P H4PB 109.2
C6P C5P C4P 109.0(11)
C6P C5P H5PA 109.9
C4P C5P H5PA 109.9
C6P C5P H5PB 109.9
C4P C5P H5PB 109.9
H5PA C5P H5PB 108.3
C5P C6P H6PA 109.5
C5P C6P H6PB 109.5
H6PA C6P H6PB 109.5
C5P C6P H6PC 109.5
H6PA C6P H6PC 109.5
H6PB C6P H6PC 109.5

loop_
_geom_bond_atom_site_label_1
_geom_bond_atom_site_label_2
_geom_bond_distance
S1 C13 1.681(5)
F1 C3 1.345(6)
F5 C25 1.339(6)
F6 C25 1.352(6)
F7 C25 1.342(7)
O1 C11 1.238(6)
N1 C11 1.337(6)
N1 C7 1.488(6)
N1 C10 1.492(6)
N2 C13 1.323(6)
N2 C12 1.454(6)
N2 H2 0.8800
N3 C13 1.365(6)
N3 C14 1.410(6)
N3 H3 0.8800
C1 C2 1.377(8)
C1 C6 1.391(7)
C1 H1 0.9500
C2 C3 1.380(8)
C2 H2A 0.9500
C3 C4 1.381(7)
C4 C5 1.389(7)
C4 H4 0.9500
C5 C6 1.388(7)
C5 H5A 0.9500
C6 C7 1.513(7)
C7 C8 1.551(6)
C7 H7 1.0000
C8 C9 1.533(7)
C8 H8A 0.9900
C8 H8B 0.9900
C9 C10 1.521(7)
C9 H9A 0.9900
C9 H9B 0.9900
C10 H10A 0.9900
C10 H10B 0.9900
C11 C12 1.545(7)
C12 C20 1.571(7)
C12 H12 1.0000
C14 C19 1.382(7)
C14 C15 1.405(7)
C15 C16 1.375(7)
C15 H15 0.9500
C16 C17 1.397(7)
C16 C24 1.485(11)
C16 C24B 1.494(13)
C17 C18 1.393(7)
C17 H17 0.9500
C18 C19 1.396(7)
C18 C25 1.483(7)
C19 H19 0.9500
C20 C22 1.527(7)
C20 C21 1.529(8)
C20 C23 1.542(7)
C21 H21A 0.9800
C21 H21B 0.9800
C21 H21C 0.9800
C22 H22A 0.9800
C22 H22B 0.9800
C22 H22C 0.9800
C23 H23A 0.9800
C23 H23B 0.9800
C23 H23C 0.9800
C24 F4 1.323(11)
C24 F3 1.327(10)
C24 F2 1.375(11)
C24B F4B 1.333(14)
C24B F3B 1.335(13)
C24B F2B 1.382(14)
S2 C43 1.679(5)
F11 C33 1.352(6)
F15 C55 1.345(6)
F16 C55 1.344(6)
F17 C55 1.323(6)
O2 C41 1.241(5)
N4 C41 1.338(6)
N4 C37 1.480(6)
N4 C40 1.494(6)
N5 C43 1.336(6)
N5 C42 1.457(6)
N5 H5 0.8800
N6 C43 1.353(6)
N6 C44 1.412(6)
N6 H6 0.8800
C31 C36 1.386(7)
C31 C32 1.395(7)
C31 H31 0.9500
C32 C33 1.364(7)
C32 H32 0.9500
C33 C34 1.371(7)
C34 C35 1.378(7)
C34 H34 0.9500
C35 C36 1.394(7)
C35 H35 0.9500
C36 C37 1.511(7)
C37 C38 1.541(7)
C37 H37 1.0000
C38 C39 1.529(7)
C38 H38A 0.9900
C38 H38B 0.9900
C39 C40 1.537(6)
C39 H39A 0.9900
C39 H39B 0.9900
C40 H40A 0.9900
C40 H40B 0.9900
C41 C42 1.535(7)
C42 C50 1.566(7)
C42 H42 1.0000
C44 C49 1.382(7)
C44 C45 1.415(7)
C45 C46 1.379(8)
C45 H45 0.9500
C46 C47 1.388(7)
C46 C54B 1.490(10)
C46 C54 1.496(13)
C47 C48 1.384(7)
C47 H47 0.9500
C48 C49 1.396(7)
C48 C55 1.500(7)
C49 H49 0.9500
C50 C52 1.524(7)
C50 C53 1.529(7)
C50 C51 1.535(7)
C51 H51A 0.9800
C51 H51B 0.9800
C51 H51C 0.9800
C52 H52A 0.9800
C52 H52B 0.9800
C52 H52C 0.9800
C53 H53A 0.9800
C53 H53B 0.9800
C53 H53C 0.9800
C54 F13 1.331(14)
C54 F14 1.333(14)
C54 F12 1.377(15)
C54B F13B 1.323(11)
C54B F14B 1.327(11)
C54B F12B 1.376(12)
C1S C2S 1.534(10)
C1S H1SA 0.9800
C1S H1SB 0.9800
C1S H1SC 0.9800
C2S C3S 1.534(10)
C2S H2SA 0.9900
C2S H2SB 0.9900
C3S C4S 1.550(10)
C3S H3SA 0.9900
C3S H3SB 0.9900
C4S C5S 1.532(10)
C4S H4SA 0.9900
C4S H4SB 0.9900
C5S C6S 1.527(10)
C5S H5SA 0.9900
C5S H5SB 0.9900
C6S H6SA 0.9800
C6S H6SB 0.9800
C6S H6SC 0.9800
C1P C2P 1.517(10)
C1P H1PA 0.9800
C1P H1PB 0.9800
C1P H1PC 0.9800
C2P C3P 1.503(10)
C2P H2PA 0.9900
C2P H2PB 0.9900
C3P C4P 1.544(10)
C3P H3PA 0.9900
C3P H3PB 0.9900
C4P C5P 1.552(10)
C4P H4PA 0.9900
C4P H4PB 0.9900
C5P C6P 1.537(10)
C5P H5PA 0.9900
C5P H5PB 0.9900
C6P H6PA 0.9800
C6P H6PB 0.9800
C6P H6PC 0.9800

loop_
_geom_hbond_atom_site_label_D
_geom_hbond_atom_site_label_H
_geom_hbond_atom_site_label_A
_geom_hbond_distance_DH
_geom_hbond_distance_HA
_geom_hbond_distance_DA
_geom_hbond_angle_DHA
N5 H5 O1 0.88 2.14 2.925(5) 148.6
N2 H2 O2 0.88 2.10 2.861(5) 144.4
N3 H3 O2 0.88 2.27 3.054(5) 148.8
N6 H6 O1 0.88 2.43 3.209(5) 148.5

loop_
_geom_torsion_atom_site_label_1
_geom_torsion_atom_site_label_2
_geom_torsion_atom_site_label_3
_geom_torsion_atom_site_label_4
_geom_torsion
C6 C1 C2 C3 -0.3(8)
C1 C2 C3 F1 179.8(4)
C1 C2 C3 C4 1.1(8)
F1 C3 C4 C5 -178.7(4)
C2 C3 C4 C5 0.0(7)
C3 C4 C5 C6 -1.9(7)
C4 C5 C6 C1 2.7(7)
C4 C5 C6 C7 -173.1(4)
C2 C1 C6 C5 -1.5(7)
C2 C1 C6 C7 174.5(4)
C11 N1 C7 C6 -75.8(6)
C10 N1 C7 C6 101.4(5)
C11 N1 C7 C8 163.4(4)
C10 N1 C7 C8 -19.4(5)
C5 C6 C7 N1 -33.1(6)
C1 C6 C7 N1 151.1(4)
C5 C6 C7 C8 80.3(6)
C1 C6 C7 C8 -95.6(5)
N1 C7 C8 C9 35.4(5)
C6 C7 C8 C9 -85.0(5)
C7 C8 C9 C10 -39.6(5)
C11 N1 C10 C9 172.3(5)
C7 N1 C10 C9 -4.5(5)
C8 C9 C10 N1 26.9(5)
C7 N1 C11 O1 5.8(7)
C10 N1 C11 O1 -170.8(5)
C7 N1 C11 C12 -174.4(4)
C10 N1 C11 C12 8.9(8)
C13 N2 C12 C11 84.9(5)
C13 N2 C12 C20 -150.4(4)
O1 C11 C12 N2 32.5(6)
N1 C11 C12 N2 -147.3(4)
O1 C11 C12 C20 -89.0(5)
N1 C11 C12 C20 91.2(5)
C12 N2 C13 N3 -169.1(4)
C12 N2 C13 S1 10.0(6)
C14 N3 C13 N2 -166.7(4)
C14 N3 C13 S1 14.2(7)
C13 N3 C14 C19 -127.2(5)
C13 N3 C14 C15 55.5(6)
C19 C14 C15 C16 1.2(7)
N3 C14 C15 C16 178.5(4)
C14 C15 C16 C17 -1.4(7)
C14 C15 C16 C24 -178.2(7)
C14 C15 C16 C24B -178.8(10)
C15 C16 C17 C18 0.5(7)
C24 C16 C17 C18 177.4(7)
C24B C16 C17 C18 177.9(10)
C16 C17 C18 C19 0.5(7)
C16 C17 C18 C25 -178.6(5)
C15 C14 C19 C18 -0.2(7)
N3 C14 C19 C18 -177.5(4)
C17 C18 C19 C14 -0.6(7)
C25 C18 C19 C14 178.5(5)
N2 C12 C20 C22 -60.5(5)
C11 C12 C20 C22 59.5(5)
N2 C12 C20 C21 59.7(5)
C11 C12 C20 C21 179.8(4)
N2 C12 C20 C23 178.0(4)
C11 C12 C20 C23 -61.9(5)
C15 C16 C24 F4 -12.4(14)
C17 C16 C24 F4 170.7(10)
C24B C16 C24 F4 19(81)
C15 C16 C24 F3 115.2(12)
C17 C16 C24 F3 -61.6(14)
C24B C16 C24 F3 147(83)
C15 C16 C24 F2 -128.0(11)
C17 C16 C24 F2 55.1(13)
C24B C16 C24 F2 -96(82)
C15 C16 C24B F4B -28(2)
C17 C16 C24B F4B 154.8(14)
C24 C16 C24B F4B -177(100)
C15 C16 C24B F3B 94.4(17)
C17 C16 C24B F3B -83.0(17)
C24 C16 C24B F3B -54(81)
C15 C16 C24B F2B -149.1(12)
C17 C16 C24B F2B 33.5(18)
C24 C16 C24B F2B 62(82)
C17 C18 C25 F5 -12.9(7)
C19 C18 C25 F5 167.9(5)
C17 C18 C25 F7 108.2(6)
C19 C18 C25 F7 -70.9(6)
C17 C18 C25 F6 -134.3(5)
C19 C18 C25 F6 46.6(7)
C36 C31 C32 C33 0.1(7)
C31 C32 C33 F11 -179.7(4)
C31 C32 C33 C34 2.3(8)
F11 C33 C34 C35 -179.7(4)
C32 C33 C34 C35 -1.8(7)
C33 C34 C35 C36 -1.1(7)
C32 C31 C36 C35 -2.9(7)
C32 C31 C36 C37 172.7(4)
C34 C35 C36 C31 3.4(7)
C34 C35 C36 C37 -172.0(4)
C41 N4 C37 C36 -80.7(5)
C40 N4 C37 C36 99.0(5)
C41 N4 C37 C38 158.0(4)
C40 N4 C37 C38 -22.3(5)
C31 C36 C37 N4 151.0(4)
C35 C36 C37 N4 -33.6(6)
C31 C36 C37 C38 -94.9(5)
C35 C36 C37 C38 80.5(6)
N4 C37 C38 C39 37.2(5)
C36 C37 C38 C39 -84.0(5)
C37 C38 C39 C40 -39.2(5)
C41 N4 C40 C39 178.3(5)
C37 N4 C40 C39 -1.4(5)
C38 C39 C40 N4 24.9(5)
C37 N4 C41 O2 5.2(7)
C40 N4 C41 O2 -174.5(4)
C37 N4 C41 C42 -177.6(4)
C40 N4 C41 C42 2.7(7)
C43 N5 C42 C41 87.1(5)
C43 N5 C42 C50 -147.3(4)
O2 C41 C42 N5 34.3(6)
N4 C41 C42 N5 -142.9(4)
O2 C41 C42 C50 -88.1(5)
N4 C41 C42 C50 94.7(5)
C42 N5 C43 N6 -171.1(4)
C42 N5 C43 S2 7.2(6)
C44 N6 C43 N5 -172.4(4)
C44 N6 C43 S2 9.4(7)
C43 N6 C44 C49 -126.1(5)
C43 N6 C44 C45 56.0(7)
C49 C44 C45 C46 0.9(7)
N6 C44 C45 C46 178.8(4)
C44 C45 C46 C47 -1.3(8)
C44 C45 C46 C54B -179.1(7)
C44 C45 C46 C54 -178.1(8)
C45 C46 C47 C48 0.9(8)
C54B C46 C47 C48 178.8(7)
C54 C46 C47 C48 177.7(8)
C46 C47 C48 C49 -0.2(7)
C46 C47 C48 C55 -177.6(5)
N6 C44 C49 C48 -178.1(4)
C45 C44 C49 C48 -0.2(7)
C47 C48 C49 C44 -0.1(7)
C55 C48 C49 C44 177.3(5)
N5 C42 C50 C52 -178.3(4)
C41 C42 C50 C52 -57.6(6)
N5 C42 C50 C53 -56.0(5)
C41 C42 C50 C53 64.7(5)
N5 C42 C50 C51 65.0(5)
C41 C42 C50 C51 -174.3(4)
C45 C46 C54 F13 85.2(14)
C47 C46 C54 F13 -91.7(14)
C54B C46 C54 F13 -125(36)
C45 C46 C54 F14 -37.3(17)
C47 C46 C54 F14 145.8(12)
C54B C46 C54 F14 112(35)
C45 C46 C54 F12 -155.9(10)
C47 C46 C54 F12 27.3(15)
C54B C46 C54 F12 -6(34)
C45 C46 C54B F13B 114.1(10)
C47 C46 C54B F13B -63.8(12)
C54 C46 C54B F13B 83(35)
C45 C46 C54B F14B -12.6(13)
C47 C46 C54B F14B 169.5(8)
C54 C46 C54B F14B -44(34)
C45 C46 C54B F12B -129.5(8)
C47 C46 C54B F12B 52.6(11)
C54 C46 C54B F12B -160(36)
C47 C48 C55 F17 -11.3(7)
C49 C48 C55 F17 171.2(5)
C47 C48 C55 F16 109.3(5)
C49 C48 C55 F16 -68.2(6)
C47 C48 C55 F15 -132.2(5)
C49 C48 C55 F15 50.3(6)
C1S C2S C3S C4S -178(2)
C2S C3S C4S C5S -176(2)
C3S C4S C5S C6S -39(2)
C1P C2P C3P C4P 66(3)
C2P C3P C4P C5P -155(2)
C3P C4P C5P C6P 26(3)
